data_2201310
loop_
_publ_author_name
'P. R. Seshadri'
'D. Velmurugan'
'T. Josephrajan'
'V. T. Ramakrishnan'
'M. J. Kim'

_publ_section_title
10-[2-(4-Hydroxyphenyl)ethyl]-3,3,6,6,9-pentamethyl-3,4,6,7,9,10-hexahydroacridine-1,8(2<i>H</i>,5<i>H</i>)-dione
_journal_issue 12
_journal_name_full 'Acta Crystallographica Section E'
_journal_page_first o1330
_journal_page_last o1332
_journal_paper_doi 10.1107/S160053680201958X
_journal_volume 58
_journal_year 2002
_chemical_formula_iupac 'C26 H33 N O3'
_chemical_formula_moiety 'C26 H33 N O3'
_chemical_formula_sum 'C26 H33 N O3'
_chemical_formula_weight 407.53
_chemical_name_systematic
;
10-[2-(4-Hydroxyphenyl)ethyl]-3,3,6,6,9-pentamethyl-3,4,6,7,9,10-hexahydro-
acridine-1,8(2H,5H)-dione
;
_space_group_IT_number 14
_symmetry_cell_setting monoclinic
_symmetry_space_group_name_Hall '-P 2yn'
_symmetry_space_group_name_H-M 'P 1 21/n 1'
_atom_sites_solution_hydrogens geom
_atom_sites_solution_primary direct
_atom_sites_solution_secondary difmap
_audit_creation_method SHELXL-97
_cell_angle_alpha 90.00
_cell_angle_beta 104.677(14)
_cell_angle_gamma 90.00
_cell_formula_units_Z 4
_cell_length_a 11.350(2)
_cell_length_b 15.5152(15)
_cell_length_c 13.084(2)
_cell_measurement_reflns_used 25
_cell_measurement_temperature 293(2)
_cell_measurement_theta_max 24.97
_cell_measurement_theta_min 2.08
_cell_volume 2228.9(6)
_computing_cell_refinement 'CAD-4 EXPRESS'
_computing_data_collection 'CAD-4 EXPRESS (Enraf-Nonius, 1994)'
_computing_data_reduction 'XCAD4 (Harms & Wocadlo, 1995)'
_computing_molecular_graphics 'ORTEP-3 for Windows (Farrugia, 1997)'
_computing_publication_material 'SHELXL97 and PARST (Nardelli, 1995)'
_computing_structure_refinement 'SHELXL97 (Sheldrick, 1997)'
_computing_structure_solution 'SHELXS97 (Sheldrick, 1990)'
_diffrn_ambient_temperature 293(2)
_diffrn_measured_fraction_theta_full 1.000
_diffrn_measured_fraction_theta_max 1.000
_diffrn_measurement_device_type ' Enraf-Nonius CAD-4'
_diffrn_measurement_method \w
_diffrn_radiation_monochromator graphite
_diffrn_radiation_source 'fine-focus sealed tube'
_diffrn_radiation_type MoK\a
_diffrn_radiation_wavelength 0.71073
_diffrn_reflns_av_R_equivalents 0.0433
_diffrn_reflns_av_sigmaI/netI 0.0529
_diffrn_reflns_limit_h_max 13
_diffrn_reflns_limit_h_min -13
_diffrn_reflns_limit_k_max 18
_diffrn_reflns_limit_k_min 0
_diffrn_reflns_limit_l_max 15
_diffrn_reflns_limit_l_min 0
_diffrn_reflns_number 4093
_diffrn_reflns_theta_full 24.97
_diffrn_reflns_theta_max 24.97
_diffrn_reflns_theta_min 2.08
_diffrn_standards_decay_% <2
_diffrn_standards_interval_time 120
_diffrn_standards_number 3
_exptl_absorpt_coefficient_mu 0.078
_exptl_absorpt_correction_type none
_exptl_crystal_colour orange
_exptl_crystal_density_diffrn 1.214
_exptl_crystal_density_method 'not measured'
_exptl_crystal_description monoclinic
_exptl_crystal_F_000 880
_exptl_crystal_size_max 0.30
_exptl_crystal_size_mid 0.30
_exptl_crystal_size_min 0.25
_refine_diff_density_max 0.238
_refine_diff_density_min -0.302
_refine_ls_extinction_coef 0.011(2)
_refine_ls_extinction_expression Fc^*^=kFc[1+0.001xFc^2^\l^3^/sin(2\q)]^-1/4^
_refine_ls_extinction_method SHELXL97
_refine_ls_goodness_of_fit_ref 1.007
_refine_ls_hydrogen_treatment constr
_refine_ls_matrix_type full
_refine_ls_number_parameters 278
_refine_ls_number_reflns 3914
_refine_ls_number_restraints 0
_refine_ls_restrained_S_all 1.007
_refine_ls_R_factor_all 0.1160
_refine_ls_R_factor_gt 0.0593
_refine_ls_shift/su_max <0.001
_refine_ls_shift/su_mean 0.000
_refine_ls_structure_factor_coef Fsqd
_refine_ls_weighting_details 'calc w = 1/[\s^2^(Fo^2^)+(0.1125P)^2^] where P = (Fo^2^+2Fc^2^)/3'
_refine_ls_weighting_scheme calc
_refine_ls_wR_factor_gt 0.1520
_refine_ls_wR_factor_ref 0.1802
_reflns_number_gt 2417
_reflns_number_total 3914
_reflns_threshold_expression I>2\s(I)
_cod_data_source_file bt6199.cif
_cod_data_source_block I
_cod_original_sg_symbol_H-M 'P 21/n'
_cod_database_code 2201310
_cod_database_fobs_code 2201310

loop_
_symmetry_equiv_pos_as_xyz
'x, y, z'
'-x+1/2, y+1/2, -z+1/2'
'-x, -y, -z'
'x-1/2, -y-1/2, z-1/2'

loop_
_atom_site_label
_atom_site_fract_x
_atom_site_fract_y
_atom_site_fract_z
_atom_site_U_iso_or_equiv
_atom_site_adp_type
_atom_site_calc_flag
_atom_site_refinement_flags
_atom_site_occupancy
_atom_site_disorder_assembly
_atom_site_disorder_group
_atom_site_type_symbol
N 0.42572(17) 0.15163(12) 0.21319(15) 0.0339(5) Uani d . 1 . . N
O1 0.6957(2) -0.00488(13) 0.06414(17) 0.0596(6) Uani d . 1 . . O
O2 0.63288(19) 0.30265(13) -0.00153(17) 0.0607(6) Uani d . 1 . . O
O3 0.6541(2) 0.44067(15) 0.55095(17) 0.0705(7) Uani d . 1 . . O
H3 0.7096 0.4475 0.5220 0.106 Uiso calc R 1 . . H
C1 0.7489(2) 0.17406(19) 0.2094(2) 0.0534(8) Uani d . 1 . . C
H1A 0.7305 0.1812 0.2765 0.080 Uiso calc R 1 . . H
H1B 0.7860 0.2257 0.1918 0.080 Uiso calc R 1 . . H
H1C 0.8040 0.1266 0.2130 0.080 Uiso calc R 1 . . H
C2 0.6321(2) 0.15621(16) 0.12501(19) 0.0371(6) Uani d . 1 . . C
H2 0.6530 0.1499 0.0571 0.045 Uiso calc R 1 . . H
C3 0.5722(2) 0.07435(15) 0.14648(19) 0.0344(6) Uani d . 1 . . C
C4 0.6176(2) -0.00604(17) 0.1151(2) 0.0414(6) Uani d . 1 . . C
C5 0.5699(3) -0.08906(17) 0.1441(2) 0.0487(7) Uani d . 1 . . C
H5A 0.6359 -0.1306 0.1599 0.058 Uiso calc R 1 . . H
H5B 0.5087 -0.1104 0.0835 0.058 Uiso calc R 1 . . H
C6 0.5141(2) -0.08385(16) 0.2382(2) 0.0415(6) Uani d . 1 . . C
C7 0.4248(2) -0.00900(15) 0.2188(2) 0.0406(6) Uani d . 1 . . C
H7A 0.3556 -0.0238 0.1610 0.049 Uiso calc R 1 . . H
H7B 0.3950 -0.0006 0.2813 0.049 Uiso calc R 1 . . H
C8 0.4785(2) 0.07451(15) 0.19291(18) 0.0326(6) Uani d . 1 . . C
C9 0.3301(2) 0.14960(16) 0.2717(2) 0.0376(6) Uani d . 1 . . C
H9A 0.2774 0.1005 0.2479 0.045 Uiso calc R 1 . . H
H9B 0.2809 0.2013 0.2552 0.045 Uiso calc R 1 . . H
C10 0.3810(3) 0.14373(17) 0.3912(2) 0.0459(7) Uani d . 1 . . C
H10A 0.3137 0.1385 0.4239 0.055 Uiso calc R 1 . . H
H10B 0.4298 0.0918 0.4075 0.055 Uiso calc R 1 . . H
C11 0.4575(2) 0.21951(17) 0.4385(2) 0.0415(6) Uani d . 1 . . C
C12 0.4068(3) 0.28729(18) 0.4833(2) 0.0496(7) Uani d . 1 . . C
H12 0.3263 0.2836 0.4873 0.060 Uiso calc R 1 . . H
C13 0.4740(3) 0.3592(2) 0.5214(2) 0.0538(8) Uani d . 1 . . C
H13 0.4395 0.4030 0.5527 0.065 Uiso calc R 1 . . H
C14 0.5915(3) 0.3668(2) 0.5136(2) 0.0495(7) Uani d . 1 . . C
C15 0.6443(3) 0.3005(2) 0.4720(2) 0.0535(8) Uani d . 1 . . C
H15 0.7250 0.3045 0.4687 0.064 Uiso calc R 1 . . H
C16 0.5768(3) 0.2278(2) 0.4349(2) 0.0498(7) Uani d . 1 . . C
H16 0.6132 0.1832 0.4066 0.060 Uiso calc R 1 . . H
C17 0.4528(2) 0.22768(15) 0.16642(18) 0.0319(6) Uani d . 1 . . C
C18 0.3797(2) 0.30651(15) 0.1756(2) 0.0391(6) Uani d . 1 . . C
H18A 0.3771 0.3131 0.2487 0.047 Uiso calc R 1 . . H
H18B 0.2968 0.2979 0.1339 0.047 Uiso calc R 1 . . H
C19 0.4290(3) 0.39042(17) 0.1393(2) 0.0458(7) Uani d . 1 . . C
C20 0.4617(3) 0.37153(18) 0.0353(2) 0.0514(8) Uani d . 1 . . C
H20A 0.3886 0.3552 -0.0176 0.062 Uiso calc R 1 . . H
H20B 0.4938 0.4234 0.0110 0.062 Uiso calc R 1 . . H
C21 0.5535(2) 0.30106(16) 0.0468(2) 0.0422(6) Uani d . 1 . . C
C22 0.5433(2) 0.22864(16) 0.11520(19) 0.0350(6) Uani d . 1 . . C
C23 0.6129(3) -0.0697(2) 0.3398(2) 0.0586(8) Uani d . 1 . . C
H23A 0.6675 -0.1180 0.3519 0.088 Uiso calc R 1 . . H
H23B 0.5761 -0.0640 0.3979 0.088 Uiso calc R 1 . . H
H23C 0.6573 -0.0181 0.3337 0.088 Uiso calc R 1 . . H
C24 0.4451(3) -0.16686(18) 0.2474(3) 0.0599(8) Uani d . 1 . . C
H24A 0.3806 -0.1747 0.1845 0.090 Uiso calc R 1 . . H
H24B 0.4112 -0.1631 0.3075 0.090 Uiso calc R 1 . . H
H24C 0.5000 -0.2149 0.2560 0.090 Uiso calc R 1 . . H
C25 0.3271(3) 0.4583(2) 0.1211(3) 0.0719(11) Uani d . 1 . . C
H25A 0.3549 0.5106 0.0958 0.108 Uiso calc R 1 . . H
H25B 0.3060 0.4694 0.1864 0.108 Uiso calc R 1 . . H
H25C 0.2569 0.4372 0.0698 0.108 Uiso calc R 1 . . H
C26 0.5387(3) 0.4236(2) 0.2207(3) 0.0646(9) Uani d . 1 . . C
H26A 0.6019 0.3810 0.2333 0.097 Uiso calc R 1 . . H
H26B 0.5164 0.4356 0.2853 0.097 Uiso calc R 1 . . H
H26C 0.5674 0.4755 0.1951 0.097 Uiso calc R 1 . . H

loop_
_atom_site_aniso_label
_atom_site_aniso_U_11
_atom_site_aniso_U_22
_atom_site_aniso_U_33
_atom_site_aniso_U_12
_atom_site_aniso_U_13
_atom_site_aniso_U_23
N 0.0392(11) 0.0291(11) 0.0404(11) 0.0029(9) 0.0228(9) 0.0045(9)
O1 0.0692(14) 0.0497(12) 0.0763(15) 0.0159(10) 0.0485(12) 0.0035(10)
O2 0.0688(14) 0.0553(13) 0.0760(14) 0.0059(10) 0.0517(12) 0.0170(11)
O3 0.0837(17) 0.0736(16) 0.0608(14) -0.0373(13) 0.0305(12) -0.0098(12)
C1 0.0458(16) 0.0512(18) 0.0667(19) -0.0034(14) 0.0207(14) 0.0014(15)
C2 0.0418(14) 0.0365(14) 0.0407(14) 0.0021(11) 0.0247(12) 0.0016(11)
C3 0.0406(14) 0.0301(13) 0.0372(13) 0.0039(11) 0.0184(11) 0.0025(10)
C4 0.0459(15) 0.0411(15) 0.0401(15) 0.0100(12) 0.0164(12) 0.0031(12)
C5 0.0660(19) 0.0338(15) 0.0535(17) 0.0061(13) 0.0284(15) 0.0021(13)
C6 0.0537(16) 0.0295(14) 0.0457(15) 0.0041(12) 0.0208(13) 0.0061(12)
C7 0.0489(15) 0.0319(14) 0.0462(15) -0.0018(12) 0.0218(13) 0.0019(11)
C8 0.0371(13) 0.0301(13) 0.0324(13) 0.0028(10) 0.0124(10) 0.0034(10)
C9 0.0388(14) 0.0320(13) 0.0505(15) -0.0003(11) 0.0271(12) 0.0042(11)
C10 0.0604(17) 0.0403(15) 0.0473(16) -0.0062(13) 0.0328(14) 0.0009(12)
C11 0.0503(15) 0.0446(16) 0.0356(13) -0.0053(13) 0.0224(12) 0.0018(12)
C12 0.0535(17) 0.0519(18) 0.0533(17) -0.0080(14) 0.0317(14) -0.0029(14)
C13 0.065(2) 0.0492(18) 0.0557(18) -0.0085(15) 0.0319(15) -0.0076(14)
C14 0.0591(18) 0.0541(18) 0.0373(15) -0.0154(15) 0.0157(13) 0.0047(13)
C15 0.0444(16) 0.072(2) 0.0480(17) -0.0049(15) 0.0183(13) 0.0081(15)
C16 0.0529(17) 0.0536(18) 0.0488(16) 0.0032(15) 0.0239(13) 0.0010(14)
C17 0.0376(13) 0.0275(13) 0.0332(13) -0.0019(11) 0.0138(10) 0.0014(10)
C18 0.0438(14) 0.0337(14) 0.0473(15) 0.0036(12) 0.0253(12) 0.0052(12)
C19 0.0585(18) 0.0293(14) 0.0596(17) 0.0040(12) 0.0335(15) 0.0052(13)
C20 0.0664(19) 0.0402(16) 0.0564(18) 0.0063(14) 0.0318(15) 0.0166(14)
C21 0.0493(15) 0.0370(15) 0.0471(15) 0.0000(12) 0.0252(13) 0.0062(12)
C22 0.0379(13) 0.0331(14) 0.0386(13) -0.0003(11) 0.0180(11) 0.0019(11)
C23 0.067(2) 0.059(2) 0.0490(18) 0.0064(16) 0.0132(15) 0.0141(15)
C24 0.073(2) 0.0353(16) 0.079(2) 0.0011(14) 0.0331(17) 0.0093(15)
C25 0.084(2) 0.0409(17) 0.110(3) 0.0230(17) 0.058(2) 0.0227(18)
C26 0.081(2) 0.0451(18) 0.075(2) -0.0124(16) 0.0341(19) -0.0079(16)

loop_
_atom_type_symbol
_atom_type_description
_atom_type_scat_dispersion_real
_atom_type_scat_dispersion_imag
_atom_type_scat_source
C C 0.0033 0.0016 'International Tables Vol C Tables 4.2.6.8 and 6.1.1.4'
H H 0.0000 0.0000 'International Tables Vol C Tables 4.2.6.8 and 6.1.1.4'
N N 0.0061 0.0033 'International Tables Vol C Tables 4.2.6.8 and 6.1.1.4'
O O 0.0106 0.0060 'International Tables Vol C Tables 4.2.6.8 and 6.1.1.4'

loop_
_geom_angle_atom_site_label_1
_geom_angle_atom_site_label_2
_geom_angle_atom_site_label_3
_geom_angle
_geom_angle_publ_flag
C8 N C17 119.3(2) y
C8 N C9 119.2(2) y
C17 N C9 121.1(2) y
C14 O3 H3 109.5 ?
C2 C1 H1A 109.5 ?
C2 C1 H1B 109.5 ?
H1A C1 H1B 109.5 ?
C2 C1 H1C 109.5 ?
H1A C1 H1C 109.5 ?
H1B C1 H1C 109.5 ?
C22 C2 C3 108.96(19) ?
C22 C2 C1 111.8(2) ?
C3 C2 C1 111.8(2) ?
C22 C2 H2 108.1 ?
C3 C2 H2 108.1 ?
C1 C2 H2 108.1 ?
C8 C3 C4 120.4(2) ?
C8 C3 C2 121.9(2) ?
C4 C3 C2 117.7(2) ?
O1 C4 C3 119.7(2) y
O1 C4 C5 120.6(2) y
C3 C4 C5 119.7(2) ?
C4 C5 C6 114.5(2) ?
C4 C5 H5A 108.6 ?
C6 C5 H5A 108.6 ?
C4 C5 H5B 108.6 ?
C6 C5 H5B 108.6 ?
H5A C5 H5B 107.6 ?
C7 C6 C5 107.6(2) ?
C7 C6 C23 110.4(2) ?
C5 C6 C23 110.4(2) ?
C7 C6 C24 108.9(2) ?
C5 C6 C24 110.2(2) ?
C23 C6 C24 109.3(2) ?
C8 C7 C6 113.8(2) ?
C8 C7 H7A 108.8 ?
C6 C7 H7A 108.8 ?
C8 C7 H7B 108.8 ?
C6 C7 H7B 108.8 ?
H7A C7 H7B 107.7 ?
C3 C8 N 120.8(2) y
C3 C8 C7 120.6(2) ?
N C8 C7 118.5(2) y
N C9 C10 113.2(2) y
N C9 H9A 108.9 ?
C10 C9 H9A 108.9 ?
N C9 H9B 108.9 ?
C10 C9 H9B 108.9 ?
H9A C9 H9B 107.7 ?
C11 C10 C9 114.0(2) ?
C11 C10 H10A 108.8 ?
C9 C10 H10A 108.8 ?
C11 C10 H10B 108.8 ?
C9 C10 H10B 108.8 ?
H10A C10 H10B 107.7 ?
C16 C11 C12 117.3(3) ?
C16 C11 C10 122.2(2) ?
C12 C11 C10 120.4(2) ?
C13 C12 C11 121.0(3) ?
C13 C12 H12 119.5 ?
C11 C12 H12 119.5 ?
C14 C13 C12 120.4(3) ?
C14 C13 H13 119.8 ?
C12 C13 H13 119.8 ?
C13 C14 C15 119.8(3) ?
C13 C14 O3 118.2(3) ?
C15 C14 O3 121.9(3) ?
C14 C15 C16 119.5(3) ?
C14 C15 H15 120.2 ?
C16 C15 H15 120.2 ?
C11 C16 C15 121.9(3) ?
C11 C16 H16 119.0 ?
C15 C16 H16 119.0 ?
C22 C17 N 120.1(2) ?
C22 C17 C18 122.1(2) ?
N C17 C18 117.77(19) ?
C17 C18 C19 114.43(19) ?
C17 C18 H18A 108.7 ?
C19 C18 H18A 108.7 ?
C17 C18 H18B 108.7 ?
C19 C18 H18B 108.7 ?
H18A C18 H18B 107.6 ?
C26 C19 C20 110.5(2) ?
C26 C19 C25 109.2(3) ?
C20 C19 C25 109.7(3) ?
C26 C19 C18 111.8(2) ?
C20 C19 C18 107.6(2) ?
C25 C19 C18 108.0(2) ?
C21 C20 C19 111.9(2) ?
C21 C20 H20A 109.2 ?
C19 C20 H20A 109.2 ?
C21 C20 H20B 109.2 ?
C19 C20 H20B 109.2 ?
H20A C20 H20B 107.9 ?
O2 C21 C22 121.0(2) ?
O2 C21 C20 121.3(2) ?
C22 C21 C20 117.6(2) ?
C17 C22 C21 119.8(2) ?
C17 C22 C2 121.8(2) ?
C21 C22 C2 118.4(2) ?
C6 C23 H23A 109.5 ?
C6 C23 H23B 109.5 ?
H23A C23 H23B 109.5 ?
C6 C23 H23C 109.5 ?
H23A C23 H23C 109.5 ?
H23B C23 H23C 109.5 ?
C6 C24 H24A 109.5 ?
C6 C24 H24B 109.5 ?
H24A C24 H24B 109.5 ?
C6 C24 H24C 109.5 ?
H24A C24 H24C 109.5 ?
H24B C24 H24C 109.5 ?
C19 C25 H25A 109.5 ?
C19 C25 H25B 109.5 ?
H25A C25 H25B 109.5 ?
C19 C25 H25C 109.5 ?
H25A C25 H25C 109.5 ?
H25B C25 H25C 109.5 ?
C19 C26 H26A 109.5 ?
C19 C26 H26B 109.5 ?
H26A C26 H26B 109.5 ?
C19 C26 H26C 109.5 ?
H26A C26 H26C 109.5 ?
H26B C26 H26C 109.5 ?

loop_
_geom_bond_atom_site_label_1
_geom_bond_atom_site_label_2
_geom_bond_site_symmetry_2
_geom_bond_distance
_geom_bond_publ_flag
N C8 . 1.393(3) y
N C17 . 1.399(3) y
N C9 . 1.478(3) y
O1 C4 . 1.237(3) y
O2 C21 . 1.225(3) y
O3 C14 . 1.372(3) y
O3 H3 . 0.8200 ?
C1 C2 . 1.520(4) ?
C1 H1A . 0.9600 ?
C1 H1B . 0.9600 ?
C1 H1C . 0.9600 ?
C2 C22 . 1.493(3) ?
C2 C3 . 1.501(3) ?
C2 H2 . 0.9800 ?
C3 C8 . 1.352(3) y
C3 C4 . 1.448(3) ?
C4 C5 . 1.483(4) ?
C5 C6 . 1.523(4) ?
C5 H5A . 0.9700 ?
C5 H5B . 0.9700 ?
C6 C7 . 1.520(3) ?
C6 C23 . 1.523(4) ?
C6 C24 . 1.528(4) ?
C7 C8 . 1.507(3) ?
C7 H7A . 0.9700 ?
C7 H7B . 0.9700 ?
C9 C10 . 1.526(4) ?
C9 H9A . 0.9700 ?
C9 H9B . 0.9700 ?
C10 C11 . 1.499(4) ?
C10 H10A . 0.9700 ?
C10 H10B . 0.9700 ?
C11 C16 . 1.372(4) ?
C11 C12 . 1.397(4) ?
C12 C13 . 1.372(4) ?
C12 H12 . 0.9300 ?
C13 C14 . 1.368(4) ?
C13 H13 . 0.9300 ?
C14 C15 . 1.371(4) ?
C15 C16 . 1.381(4) ?
C15 H15 . 0.9300 ?
C16 H16 . 0.9300 ?
C17 C22 . 1.362(3) y
C17 C18 . 1.500(3) ?
C18 C19 . 1.539(3) ?
C18 H18A . 0.9700 ?
C18 H18B . 0.9700 ?
C19 C26 . 1.509(4) ?
C19 C20 . 1.526(4) ?
C19 C25 . 1.537(4) ?
C20 C21 . 1.492(4) ?
C20 H20A . 0.9700 ?
C20 H20B . 0.9700 ?
C21 C22 . 1.459(3) ?
C23 H23A . 0.9600 ?
C23 H23B . 0.9600 ?
C23 H23C . 0.9600 ?
C24 H24A . 0.9600 ?
C24 H24B . 0.9600 ?
C24 H24C . 0.9600 ?
C25 H25A . 0.9600 ?
C25 H25B . 0.9600 ?
C25 H25C . 0.9600 ?
C26 H26A . 0.9600 ?
C26 H26B . 0.9600 ?
C26 H26C . 0.9600 ?

loop_
_geom_hbond_atom_site_label_D
_geom_hbond_atom_site_label_H
_geom_hbond_atom_site_label_A
_geom_hbond_site_symmetry_A
_geom_hbond_distance_DH
_geom_hbond_distance_HA
_geom_hbond_distance_DA
_geom_hbond_angle_DHA
_geom_hbond_publ_flag
O3 H3 O1 2_655 0.82 1.89 2.681(3) 161 yes

loop_
_geom_torsion_atom_site_label_1
_geom_torsion_atom_site_label_2
_geom_torsion_atom_site_label_3
_geom_torsion_atom_site_label_4
_geom_torsion
_geom_torsion_publ_flag
C22 C2 C3 C8 -25.4(3) ?
C1 C2 C3 C8 98.6(3) ?
C22 C2 C3 C4 154.2(2) ?
C1 C2 C3 C4 -81.8(3) ?
C8 C3 C4 O1 173.4(2) ?
C2 C3 C4 O1 -6.2(4) ?
C8 C3 C4 C5 -6.5(4) ?
C2 C3 C4 C5 173.9(2) ?
O1 C4 C5 C6 157.9(3) ?
C3 C4 C5 C6 -22.2(4) ?
C4 C5 C6 C7 49.8(3) ?
C4 C5 C6 C23 -70.7(3) y
C4 C5 C6 C24 168.4(2) y
C5 C6 C7 C8 -52.3(3) ?
C23 C6 C7 C8 68.2(3) ?
C24 C6 C7 C8 -171.8(2) ?
C4 C3 C8 N -173.1(2) ?
C2 C3 C8 N 6.5(4) ?
C4 C3 C8 C7 3.8(4) ?
C2 C3 C8 C7 -176.6(2) ?
C17 N C8 C3 13.0(3) ?
C9 N C8 C3 -175.2(2) ?
C17 N C8 C7 -164.0(2) ?
C9 N C8 C7 7.9(3) ?
C6 C7 C8 C3 27.4(3) ?
C6 C7 C8 N -155.7(2) ?
C8 N C9 C10 81.5(3) ?
C17 N C9 C10 -106.8(3) ?
N C9 C10 C11 62.5(3) ?
C9 C10 C11 C16 -79.8(3) ?
C9 C10 C11 C12 96.5(3) ?
C16 C11 C12 C13 0.3(4) ?
C10 C11 C12 C13 -176.2(3) ?
C11 C12 C13 C14 1.8(4) ?
C12 C13 C14 C15 -3.0(4) ?
C12 C13 C14 O3 178.7(3) ?
C13 C14 C15 C16 2.2(4) ?
O3 C14 C15 C16 -179.6(2) ?
C12 C11 C16 C15 -1.1(4) ?
C10 C11 C16 C15 175.4(3) ?
C14 C15 C16 C11 -0.1(4) ?
C8 N C17 C22 -10.0(3) ?
C9 N C17 C22 178.3(2) ?
C8 N C17 C18 170.4(2) ?
C9 N C17 C18 -1.3(3) ?
C22 C17 C18 C19 -9.6(3) ?
N C17 C18 C19 170.0(2) ?
C17 C18 C19 C26 -76.8(3) ?
C17 C18 C19 C20 44.7(3) ?
C17 C18 C19 C25 163.0(2) ?
C26 C19 C20 C21 63.9(3) y
C25 C19 C20 C21 -175.6(2) y
C18 C19 C20 C21 -58.3(3) ?
C19 C20 C21 O2 -143.7(3) ?
C19 C20 C21 C22 38.1(4) ?
N C17 C22 C21 166.2(2) ?
C18 C17 C22 C21 -14.2(4) ?
N C17 C22 C2 -12.5(4) ?
C18 C17 C22 C2 167.1(2) ?
O2 C21 C22 C17 -178.7(3) ?
C20 C21 C22 C17 -0.5(4) ?
O2 C21 C22 C2 0.0(4) ?
C20 C21 C22 C2 178.1(2) ?
C3 C2 C22 C17 28.4(3) ?
C1 C2 C22 C17 -95.6(3) ?
C3 C2 C22 C21 -150.2(2) ?
C1 C2 C22 C21 85.7(3) ?

loop_
_cod_related_entry_id
_cod_related_entry_database
_cod_related_entry_code
1 ChemSpider 21132070
